data_4064160
loop_
_publ_author_name
'Blake, Matthew P.'
'Schwarz, Andrew D.'
'Mountford, Philip'

_publ_section_title
;
 Sulfonamide, Phenolate, and Directing Ligand-Free Indium Initiators for
 the Ring-Opening Polymerization ofrac-Lactide
;
_journal_issue 5
_journal_name_full Organometallics
_journal_page_first 1202
_journal_paper_doi 10.1021/om101166s
_journal_volume 30
_journal_year 2011
_chemical_formula_moiety 'C25 H40 In1 N3 O5 S2 Si1'
_chemical_formula_sum 'C25 H40 In N3 O5 S2 Si'
_chemical_formula_weight 669.65
_chemical_name_systematic
;
In(N2TS_OMe)(CH2SiMe3)
;
_space_group_IT_number 14
_symmetry_cell_setting monoclinic
_symmetry_space_group_name_Hall '-P 2ybc'
_symmetry_space_group_name_H-M 'P 1 21/c 1'
_atom_sites_solution_hydrogens geom
_atom_sites_solution_primary direct
_atom_sites_solution_secondary difmap
_cell_angle_alpha 90
_cell_angle_beta 97.4468(6)
_cell_angle_gamma 90
_cell_formula_units_Z 4
_cell_length_a 16.6476(3)
_cell_length_b 13.5682(2)
_cell_length_c 13.2480(2)
_cell_measurement_reflns_used 6456
_cell_measurement_temperature 150
_cell_measurement_theta_max 27
_cell_measurement_theta_min 5
_cell_volume 2967.19(8)
_computing_cell_refinement 'DENZO/SCALEPACK (Otwinowski & Minor, 1997)'
_computing_data_collection 'COLLECT (Nonius, 2001).'
_computing_data_reduction 'DENZO/SCALEPACK (Otwinowski & Minor, 1997)'
_computing_molecular_graphics 'CAMERON (Watkin et al., 1996)'
_computing_publication_material 'CRYSTALS (Betteridge et al., 2003)'
_computing_structure_refinement 'CRYSTALS (Betteridge et al., 2003)'
_computing_structure_solution 'SIR92 (Altomare et al., 1994)'
_diffrn_ambient_temperature 150
_diffrn_measured_fraction_theta_full 0.992
_diffrn_measured_fraction_theta_max 0.987
_diffrn_measurement_device 'Nonius KappaCCD'
_diffrn_measurement_device_type Area
_diffrn_measurement_method \w
_diffrn_radiation_monochromator graphite
_diffrn_radiation_type 'Mo K\a'
_diffrn_radiation_wavelength 0.71073
_diffrn_reflns_av_R_equivalents 0.025
_diffrn_reflns_limit_h_max 21
_diffrn_reflns_limit_h_min -21
_diffrn_reflns_limit_k_max 15
_diffrn_reflns_limit_k_min -17
_diffrn_reflns_limit_l_max 17
_diffrn_reflns_limit_l_min -17
_diffrn_reflns_number 12287
_diffrn_reflns_theta_full 25.754
_diffrn_reflns_theta_max 27.398
_diffrn_reflns_theta_min 5.133
_diffrn_standards_number 0
_exptl_absorpt_coefficient_mu 1.016
_exptl_absorpt_correction_T_max 0.82
_exptl_absorpt_correction_T_min 0.67
_exptl_absorpt_correction_type multi-scan
_exptl_absorpt_process_details 'DENZO/SCALEPACK (Otwinowski & Minor, 1997)'
_exptl_crystal_colour yellow
_exptl_crystal_density_diffrn 1.499
_exptl_crystal_density_method 'not measured'
_exptl_crystal_description plate
_exptl_crystal_F_000 1384
_exptl_crystal_size_max 0.400
_exptl_crystal_size_mid 0.400
_exptl_crystal_size_min 0.200
_refine_diff_density_max 1.11
_refine_diff_density_min -0.76
_refine_ls_extinction_method None
_refine_ls_goodness_of_fit_ref 1.0738
_refine_ls_hydrogen_treatment none
_refine_ls_matrix_type full
_refine_ls_number_parameters 334
_refine_ls_number_reflns 4952
_refine_ls_number_restraints 0
_refine_ls_R_factor_all 0.0529
_refine_ls_R_factor_gt 0.0352
_refine_ls_shift/su_max 0.0017099
_refine_ls_shift/su_mean 0.8521739
_refine_ls_structure_factor_coef F
_refine_ls_weighting_details
;
 Method, part 1, Chebychev polynomial, (Watkin, 1994, Prince, 1982) 
 [weight] = 1.0/[A~0~*T~0~(x)+A~1~*T~1~(x) ... +A~n-1~]*T~n-1~(x)] 
 where A~i~ are the Chebychev coefficients listed below and x= Fcalc/Fmax 
 Method = Robust Weighting (Prince, 1982) 
 W = [weight] * [1-(deltaF/6*sigmaF)^2^]^2^ 
 A~i~ are: 
 0.592 0.316 0.324 
;
_refine_ls_weighting_scheme calc
_refine_ls_wR_factor_all 0.0582
_refine_ls_wR_factor_gt 0.0391
_refine_ls_wR_factor_ref 0.0371
_reflns_limit_h_max 21
_reflns_limit_h_min -21
_reflns_limit_k_max 17
_reflns_limit_k_min 0
_reflns_limit_l_max 17
_reflns_limit_l_min 0
_reflns_number_gt 5309
_reflns_number_total 6672
_reflns_threshold_expression I>2.0\s(I)
_oxford_diffrn_Wilson_B_factor 1.86
_oxford_diffrn_Wilson_scale 25.57
_oxford_refine_ls_r_factor_ref 0.0318
_oxford_refine_ls_scale 0.2020(2)
_oxford_reflns_number_all 6672
_oxford_reflns_threshold_expression_ref I>3.0\s(I)
_cod_data_source_file om101166s_si_001.cif
_cod_data_source_block COMPOUND_15
_cod_depositor_comments
;
The following automatic conversions were performed:

'_symmetry_cell_setting' value 'Monoclinic' changed to 'monoclinic'
according to /home/saulius/struct/CIF-dictionaries/cif_core.dic
dictionary named 'cif_core.dic' version 2.4.1 from 2010-06-29.

Automatic conversion script
Id: cif_fix_values 1715 2011-07-08 13:25:40Z adriana 
;
_cod_original_sg_symbol_H-M 'P 1 21/c 1 '
_cod_original_formula_sum 'C25 H40 In1 N3 O5 S2 Si1'
_cod_database_code 4064160

loop_
_symmetry_equiv_pos_as_xyz
x,y,z
-x,-y,-z
-x,y+1/2,-z+1/2
x,-y+1/2,z+1/2

loop_
_atom_site_label
_atom_site_type_symbol
_atom_site_fract_x
_atom_site_fract_y
_atom_site_fract_z
_atom_site_U_iso_or_equiv
_atom_site_occupancy
_atom_site_adp_type
_atom_site_refinement_flags_posn
In1 In 0.753633(11) 0.586007(14) 0.516698(15) 0.0216 1.0000 Uani .
N1 N 0.69774(16) 0.70703(19) 0.4338(2) 0.0322 1.0000 Uani .
N2 N 0.87693(14) 0.64033(18) 0.52521(19) 0.0251 1.0000 Uani .
N3 N 0.79044(14) 0.55399(18) 0.35465(19) 0.0252 1.0000 Uani .
S1 S 0.60273(5) 0.72266(6) 0.42706(7) 0.0357 1.0000 Uani .
S2 S 0.92484(4) 0.68868(5) 0.62357(6) 0.0264 1.0000 Uani .
O1 O 0.58008(16) 0.6890(2) 0.5209(2) 0.0538 1.0000 Uani .
O2 O 0.56172(18) 0.68210(19) 0.3319(3) 0.0576 1.0000 Uani .
O3 O 0.87799(15) 0.67046(17) 0.70649(17) 0.0356 1.0000 Uani .
O4 O 1.00946(14) 0.65992(17) 0.6388(2) 0.0398 1.0000 Uani .
O5 O 0.66192(13) 0.45368(17) 0.42361(17) 0.0322 1.0000 Uani .
Si4 Si 0.77002(5) 0.39534(6) 0.68129(6) 0.0275 1.0000 Uani .
C1 C 0.7554(2) 0.6363(2) 0.2879(2) 0.0336 1.0000 Uani .
C2 C 0.7394(2) 0.7295(3) 0.3443(3) 0.0398 1.0000 Uani .
C3 C 0.88088(18) 0.5535(2) 0.3666(2) 0.0313 1.0000 Uani .
C4 C 0.91656(18) 0.6387(2) 0.4331(2) 0.0309 1.0000 Uani .
C5 C 0.7611(2) 0.4573(2) 0.3115(3) 0.0346 1.0000 Uani .
C6 C 0.6725(2) 0.4410(3) 0.3197(3) 0.0378 1.0000 Uani .
C7 C 0.57928(19) 0.4413(3) 0.4416(3) 0.0359 1.0000 Uani .
C8 C 0.58938(17) 0.8524(2) 0.4186(3) 0.0292 1.0000 Uani .
C9 C 0.61404(19) 0.9104(2) 0.5024(3) 0.0335 1.0000 Uani .
C10 C 0.6073(2) 1.0126(2) 0.4951(3) 0.0347 1.0000 Uani .
C11 C 0.57603(18) 1.0569(2) 0.4034(3) 0.0298 1.0000 Uani .
C12 C 0.5518(2) 0.9973(2) 0.3202(3) 0.0349 1.0000 Uani .
C13 C 0.5584(2) 0.8950(2) 0.3270(3) 0.0345 1.0000 Uani .
C14 C 0.5687(2) 1.1670(2) 0.3948(3) 0.0407 1.0000 Uani .
C15 C 0.92397(17) 0.8182(2) 0.6045(2) 0.0242 1.0000 Uani .
C16 C 0.99175(18) 0.8730(2) 0.6400(2) 0.0298 1.0000 Uani .
C17 C 0.9886(2) 0.9756(2) 0.6346(3) 0.0331 1.0000 Uani .
C18 C 0.9178(2) 1.0235(2) 0.5938(2) 0.0288 1.0000 Uani .
C19 C 0.85113(19) 0.9671(2) 0.5569(2) 0.0290 1.0000 Uani .
C20 C 0.85293(18) 0.8650(2) 0.5610(2) 0.0256 1.0000 Uani .
C21 C 0.9143(2) 1.1346(2) 0.5945(3) 0.0411 1.0000 Uani .
C22 C 0.72432(19) 0.5186(2) 0.6522(2) 0.0297 1.0000 Uani .
C23 C 0.7032(2) 0.2933(3) 0.6252(3) 0.0462 1.0000 Uani .
C24 C 0.7878(2) 0.3770(3) 0.8223(3) 0.0424 1.0000 Uani .
C25 C 0.8686(2) 0.3884(2) 0.6279(3) 0.0345 1.0000 Uani .
H11 H 0.7924 0.6515 0.2412 0.0399 1.0000 Uiso R
H12 H 0.7057 0.6143 0.2516 0.0399 1.0000 Uiso R
H21 H 0.7894 0.7612 0.3665 0.0481 1.0000 Uiso R
H22 H 0.7062 0.7719 0.2997 0.0481 1.0000 Uiso R
H31 H 0.8982 0.5589 0.3013 0.0370 1.0000 Uiso R
H32 H 0.8999 0.4932 0.3974 0.0370 1.0000 Uiso R
H41 H 0.9732 0.6294 0.4505 0.0362 1.0000 Uiso R
H42 H 0.9069 0.6991 0.3973 0.0362 1.0000 Uiso R
H51 H 0.7916 0.4062 0.3474 0.0415 1.0000 Uiso R
H52 H 0.7689 0.4551 0.2417 0.0415 1.0000 Uiso R
H61 H 0.6406 0.4878 0.2791 0.0444 1.0000 Uiso R
H62 H 0.6568 0.3763 0.2979 0.0444 1.0000 Uiso R
H71 H 0.5754 0.4503 0.5119 0.0431 1.0000 Uiso R
H72 H 0.5462 0.4885 0.4030 0.0431 1.0000 Uiso R
H73 H 0.5616 0.3768 0.4216 0.0431 1.0000 Uiso R
H91 H 0.6356 0.8808 0.5650 0.0393 1.0000 Uiso R
H101 H 0.6240 1.0525 0.5530 0.0410 1.0000 Uiso R
H121 H 0.5302 1.0268 0.2574 0.0405 1.0000 Uiso R
H131 H 0.5416 0.8551 0.2692 0.0406 1.0000 Uiso R
H141 H 0.5953 1.1960 0.4553 0.0490 1.0000 Uiso R
H142 H 0.5937 1.1886 0.3382 0.0490 1.0000 Uiso R
H143 H 0.5131 1.1851 0.3857 0.0490 1.0000 Uiso R
H161 H 1.0403 0.8409 0.6680 0.0348 1.0000 Uiso R
H171 H 1.0353 1.0131 0.6591 0.0395 1.0000 Uiso R
H191 H 0.8029 0.9991 0.5277 0.0332 1.0000 Uiso R
H201 H 0.8066 0.8276 0.5349 0.0302 1.0000 Uiso R
H211 H 0.9153 1.1572 0.6625 0.0486 1.0000 Uiso R
H212 H 0.8655 1.1554 0.5552 0.0486 1.0000 Uiso R
H213 H 0.9594 1.1605 0.5662 0.0486 1.0000 Uiso R
H221 H 0.7422 0.5610 0.7076 0.0355 1.0000 Uiso R
H222 H 0.6671 0.5117 0.6463 0.0355 1.0000 Uiso R
H231 H 0.7288 0.2317 0.6414 0.0543 1.0000 Uiso R
H232 H 0.6531 0.2955 0.6523 0.0543 1.0000 Uiso R
H233 H 0.6936 0.3008 0.5533 0.0543 1.0000 Uiso R
H241 H 0.8113 0.3139 0.8369 0.0512 1.0000 Uiso R
H242 H 0.8235 0.4266 0.8524 0.0512 1.0000 Uiso R
H243 H 0.7377 0.3810 0.8492 0.0512 1.0000 Uiso R
H251 H 0.8924 0.3255 0.6422 0.0407 1.0000 Uiso R
H252 H 0.9041 0.4381 0.6580 0.0407 1.0000 Uiso R
H253 H 0.8593 0.3982 0.5563 0.0407 1.0000 Uiso R

loop_
_atom_site_aniso_label
_atom_site_aniso_U_11
_atom_site_aniso_U_22
_atom_site_aniso_U_33
_atom_site_aniso_U_23
_atom_site_aniso_U_13
_atom_site_aniso_U_12
In1 0.02208(10) 0.01862(10) 0.02605(10) 0.00122(8) 0.00996(7) 0.00198(8)
N1 0.0333(14) 0.0293(13) 0.0371(15) 0.0090(11) 0.0162(11) 0.0106(11)
N2 0.0197(11) 0.0267(12) 0.0310(13) -0.0030(10) 0.0108(9) -0.0006(9)
N3 0.0240(12) 0.0244(12) 0.0287(13) -0.0047(10) 0.0090(10) -0.0012(9)
S1 0.0238(4) 0.0210(4) 0.0607(5) 0.0039(3) -0.0006(3) 0.0012(3)
S2 0.0262(3) 0.0235(3) 0.0293(4) 0.0001(3) 0.0033(3) 0.0027(3)
O1 0.0410(14) 0.0386(14) 0.088(2) 0.0202(14) 0.0338(14) 0.0118(11)
O2 0.0511(16) 0.0325(14) 0.081(2) -0.0049(13) -0.0217(15) -0.0013(12)
O3 0.0471(14) 0.0307(12) 0.0300(11) 0.0013(9) 0.0085(10) -0.0041(10)
O4 0.0290(12) 0.0339(12) 0.0533(15) -0.0012(11) -0.0063(10) 0.0110(10)
O5 0.0264(11) 0.0354(12) 0.0361(12) 0.0006(9) 0.0089(9) -0.0039(9)
Si4 0.0274(4) 0.0267(4) 0.0287(4) 0.0053(3) 0.0044(3) -0.0039(3)
C1 0.0399(17) 0.0343(17) 0.0289(16) 0.0044(13) 0.0125(13) 0.0033(14)
C2 0.0445(19) 0.0358(18) 0.0415(19) 0.0108(15) 0.0150(15) 0.0041(15)
C3 0.0239(14) 0.0353(16) 0.0383(17) -0.0085(13) 0.0175(12) 0.0017(12)
C4 0.0244(14) 0.0351(17) 0.0366(16) -0.0070(13) 0.0171(12) -0.0045(12)
C5 0.0392(18) 0.0284(16) 0.0386(18) -0.0131(13) 0.0136(14) -0.0043(14)
C6 0.0383(18) 0.0396(18) 0.0372(18) -0.0126(14) 0.0115(14) -0.0121(14)
C7 0.0266(15) 0.0325(16) 0.050(2) 0.0050(14) 0.0082(13) -0.0036(12)
C8 0.0179(13) 0.0230(14) 0.0471(18) 0.0039(13) 0.0056(12) 0.0033(11)
C9 0.0300(15) 0.0323(16) 0.0378(16) 0.0040(14) 0.0024(12) 0.0062(13)
C10 0.0332(16) 0.0306(16) 0.0400(18) -0.0064(13) 0.0035(13) 0.0045(13)
C11 0.0227(14) 0.0238(14) 0.0446(18) -0.0011(12) 0.0107(12) 0.0011(11)
C12 0.0309(16) 0.0277(16) 0.0449(19) 0.0053(14) 0.0007(14) 0.0057(13)
C13 0.0318(16) 0.0247(16) 0.0447(18) -0.0075(13) -0.0032(14) 0.0028(12)
C14 0.0343(17) 0.0255(16) 0.063(2) 0.0011(15) 0.0075(16) 0.0041(13)
C15 0.0243(14) 0.0267(14) 0.0228(14) -0.0001(11) 0.0075(11) 0.0016(11)
C16 0.0219(14) 0.0357(16) 0.0325(16) -0.0056(13) 0.0061(12) -0.0016(12)
C17 0.0321(16) 0.0302(16) 0.0388(17) -0.0078(13) 0.0110(13) -0.0088(13)
C18 0.0379(17) 0.0270(15) 0.0236(14) -0.0001(11) 0.0116(12) -0.0023(12)
C19 0.0317(16) 0.0282(16) 0.0282(15) 0.0021(12) 0.0076(12) 0.0016(12)
C20 0.0261(14) 0.0255(14) 0.0257(14) 0.0002(11) 0.0049(11) -0.0007(11)
C21 0.055(2) 0.0254(16) 0.045(2) 0.0000(14) 0.0160(17) -0.0028(15)
C22 0.0304(15) 0.0310(15) 0.0305(16) 0.0029(12) 0.0141(12) -0.0017(12)
C23 0.049(2) 0.0286(17) 0.057(2) 0.0075(16) -0.0088(17) -0.0092(15)
C24 0.0298(17) 0.063(2) 0.0347(18) 0.0123(16) 0.0057(13) -0.0032(16)
C25 0.0359(17) 0.0284(16) 0.0403(18) 0.0018(13) 0.0096(14) 0.0049(13)

loop_
_atom_type_symbol
_atom_type_scat_dispersion_real
_atom_type_scat_dispersion_imag
_atom_type_scat_Cromer_Mann_a1
_atom_type_scat_Cromer_Mann_b1
_atom_type_scat_Cromer_Mann_a2
_atom_type_scat_Cromer_Mann_b2
_atom_type_scat_Cromer_Mann_a3
_atom_type_scat_Cromer_Mann_b3
_atom_type_scat_Cromer_Mann_a4
_atom_type_scat_Cromer_Mann_b4
_atom_type_scat_Cromer_Mann_c
_atom_type_scat_source
C 0.0033 0.0016 2.3100 20.8439 1.0200 10.2075 1.5886 0.5687 0.8650 51.6512 0.2156 'International Tables Vol C 4.2.6.8 and 6.1.1.4'
H 0.0000 0.0000 0.4930 10.5109 0.3229 26.1257 0.1402 3.1424 0.0408 57.7998 0.0030 'International Tables Vol C 4.2.6.8 and 6.1.1.4'
N 0.0061 0.0033 12.2126 0.0057 3.1322 9.8933 2.0125 28.9975 1.1663 0.5826 -11.5290 'International Tables Vol C 4.2.6.8 and 6.1.1.4'
O 0.0106 0.0060 3.0485 13.2771 2.2868 5.7011 1.5463 0.3239 0.8670 32.9089 0.2508 'International Tables Vol C 4.2.6.8 and 6.1.1.4'
S 0.1246 0.1234 6.9053 1.4679 5.2034 22.2151 1.4379 0.2536 1.5863 56.1720 0.8669 'International Tables Vol C 4.2.6.8 and 6.1.1.4'
Si 0.0817 0.0704 6.2915 2.4386 3.0353 32.3337 1.9891 0.6785 1.5410 81.6937 1.1407 'International Tables Vol C 4.2.6.8 and 6.1.1.4'
In -0.7276 1.3100 19.1624 0.5476 18.5596 6.3776 4.2948 25.8499 2.0396 92.8029 4.9391 'International Tables Vol C 4.2.6.8 and 6.1.1.4'

loop_
_geom_angle_atom_site_label_1
_geom_angle_atom_site_label_2
_geom_angle_atom_site_label_3
_geom_angle
_geom_angle_publ_flag
N1 In1 N2 96.46(10) yes
N1 In1 N3 79.56(9) yes
N2 In1 N3 75.71(9) yes
N1 In1 O5 95.68(10) yes
N2 In1 O5 139.67(8) yes
N3 In1 O5 68.95(8) yes
N1 In1 C22 129.52(11) yes
N2 In1 C22 114.91(11) yes
N3 In1 C22 143.86(11) yes
O5 In1 C22 85.26(10) yes
In1 N1 S1 119.97(14) yes
In1 N1 C2 110.72(19) yes
S1 N1 C2 119.6(2) yes
In1 N2 S2 123.84(13) yes
In1 N2 C4 118.56(19) yes
S2 N2 C4 117.5(2) yes
In1 N3 C1 105.95(17) yes
In1 N3 C3 106.42(17) yes
C1 N3 C3 112.1(2) yes
In1 N3 C5 113.77(18) yes
C1 N3 C5 110.3(2) yes
C3 N3 C5 108.3(2) yes
N1 S1 O1 106.47(15) yes
N1 S1 O2 110.43(17) yes
O1 S1 O2 119.1(2) yes
N1 S1 C8 104.57(14) yes
O1 S1 C8 109.17(16) yes
O2 S1 C8 106.15(16) yes
N2 S2 O3 106.91(13) yes
N2 S2 O4 112.37(14) yes
O3 S2 O4 117.20(15) yes
N2 S2 C15 107.46(14) yes
O3 S2 C15 106.35(13) yes
O4 S2 C15 106.02(14) yes
In1 O5 C6 114.18(18) yes
In1 O5 C7 121.66(19) yes
C6 O5 C7 112.9(3) yes
C22 Si4 C23 112.21(16) yes
C22 Si4 C24 109.56(17) yes
C23 Si4 C24 107.92(18) yes
C22 Si4 C25 108.81(14) yes
C23 Si4 C25 108.57(18) yes
C24 Si4 C25 109.74(16) yes
N3 C1 C2 114.4(3) yes
N3 C1 H11 108.2 no
C2 C1 H11 108.1 no
N3 C1 H12 108.2 no
C2 C1 H12 108.3 no
H11 C1 H12 109.5 no
C1 C2 N1 110.8(3) yes
C1 C2 H21 109.3 no
N1 C2 H21 109.1 no
C1 C2 H22 109.1 no
N1 C2 H22 109.1 no
H21 C2 H22 109.5 no
N3 C3 C4 111.7(2) yes
N3 C3 H31 108.9 no
C4 C3 H31 109.1 no
N3 C3 H32 108.9 no
C4 C3 H32 108.7 no
H31 C3 H32 109.5 no
C3 C4 N2 108.0(2) yes
C3 C4 H41 109.8 no
N2 C4 H41 110.0 no
C3 C4 H42 109.7 no
N2 C4 H42 109.8 no
H41 C4 H42 109.5 no
N3 C5 C6 112.1(3) yes
N3 C5 H51 108.9 no
C6 C5 H51 108.7 no
N3 C5 H52 108.7 no
C6 C5 H52 109.0 no
H51 C5 H52 109.5 no
C5 C6 O5 107.3(3) yes
C5 C6 H61 110.0 no
O5 C6 H61 109.8 no
C5 C6 H62 110.2 no
O5 C6 H62 110.1 no
H61 C6 H62 109.5 no
O5 C7 H71 109.6 no
O5 C7 H72 109.4 no
H71 C7 H72 109.5 no
O5 C7 H73 109.3 no
H71 C7 H73 109.5 no
H72 C7 H73 109.5 no
S1 C8 C9 119.6(2) yes
S1 C8 C13 120.0(2) yes
C9 C8 C13 120.4(3) yes
C8 C9 C10 120.0(3) yes
C8 C9 H91 120.1 no
C10 C9 H91 120.0 no
C9 C10 C11 120.5(3) yes
C9 C10 H101 119.8 no
C11 C10 H101 119.7 no
C10 C11 C12 118.6(3) yes
C10 C11 C14 120.8(3) yes
C12 C11 C14 120.5(3) yes
C11 C12 C13 121.2(3) yes
C11 C12 H121 119.3 no
C13 C12 H121 119.5 no
C12 C13 C8 119.4(3) yes
C12 C13 H131 120.2 no
C8 C13 H131 120.4 no
C11 C14 H141 108.9 no
C11 C14 H142 109.1 no
H141 C14 H142 109.5 no
C11 C14 H143 109.6 no
H141 C14 H143 109.8 no
H142 C14 H143 109.8 no
S2 C15 C16 119.6(2) yes
S2 C15 C20 119.9(2) yes
C16 C15 C20 120.3(3) yes
C15 C16 C17 119.8(3) yes
C15 C16 H161 120.1 no
C17 C16 H161 120.1 no
C16 C17 C18 120.6(3) yes
C16 C17 H171 119.6 no
C18 C17 H171 119.8 no
C17 C18 C19 118.6(3) yes
C17 C18 C21 119.7(3) yes
C19 C18 C21 121.6(3) yes
C18 C19 C20 121.7(3) yes
C18 C19 H191 119.2 no
C20 C19 H191 119.1 no
C15 C20 C19 118.9(3) yes
C15 C20 H201 120.6 no
C19 C20 H201 120.5 no
C18 C21 H211 109.5 no
C18 C21 H212 108.9 no
H211 C21 H212 109.5 no
C18 C21 H213 109.5 no
H211 C21 H213 109.7 no
H212 C21 H213 109.7 no
Si4 C22 In1 115.45(15) yes
Si4 C22 H221 107.9 no
In1 C22 H221 107.9 no
Si4 C22 H222 108.0 no
In1 C22 H222 108.0 no
H221 C22 H222 109.5 no
Si4 C23 H231 109.6 no
Si4 C23 H232 109.3 no
H231 C23 H232 109.5 no
Si4 C23 H233 109.5 no
H231 C23 H233 109.5 no
H232 C23 H233 109.5 no
Si4 C24 H241 109.4 no
Si4 C24 H242 109.6 no
H241 C24 H242 109.5 no
Si4 C24 H243 109.5 no
H241 C24 H243 109.5 no
H242 C24 H243 109.5 no
Si4 C25 H251 109.4 no
Si4 C25 H252 109.5 no
H251 C25 H252 109.5 no
Si4 C25 H253 109.4 no
H251 C25 H253 109.5 no
H252 C25 H253 109.5 no

loop_
_geom_bond_atom_site_label_1
_geom_bond_atom_site_label_2
_geom_bond_distance
_geom_bond_publ_flag
In1 N1 2.122(3) yes
In1 N2 2.170(2) yes
In1 N3 2.348(2) yes
In1 O5 2.567(2) yes
In1 C22 2.127(3) yes
N1 S1 1.587(3) yes
N1 C2 1.481(4) yes
N2 S2 1.580(3) yes
N2 C4 1.461(4) yes
N3 C1 1.494(4) yes
N3 C3 1.493(4) yes
N3 C5 1.489(4) yes
S1 O1 1.421(3) yes
S1 O2 1.461(3) yes
S1 C8 1.776(3) yes
S2 O3 1.448(2) yes
S2 O4 1.450(2) yes
S2 C15 1.775(3) yes
O5 C6 1.420(4) yes
O5 C7 1.436(4) yes
Si4 C22 1.856(3) yes
Si4 C23 1.869(4) yes
Si4 C24 1.870(3) yes
Si4 C25 1.872(3) yes
C1 C2 1.510(5) yes
C1 H11 0.950 no
C1 H12 0.950 no
C2 H21 0.950 no
C2 H22 0.950 no
C3 C4 1.526(4) yes
C3 H31 0.950 no
C3 H32 0.950 no
C4 H41 0.950 no
C4 H42 0.950 no
C5 C6 1.509(5) yes
C5 H51 0.950 no
C5 H52 0.950 no
C6 H61 0.950 no
C6 H62 0.950 no
C7 H71 0.950 no
C7 H72 0.950 no
C7 H73 0.950 no
C8 C9 1.380(5) yes
C8 C13 1.383(5) yes
C9 C10 1.393(5) yes
C9 H91 0.950 no
C10 C11 1.394(5) yes
C10 H101 0.950 no
C11 C12 1.384(5) yes
C11 C14 1.501(4) yes
C12 C13 1.394(4) yes
C12 H121 0.950 no
C13 H131 0.950 no
C14 H141 0.950 no
C14 H142 0.950 no
C14 H143 0.950 no
C15 C16 1.382(4) yes
C15 C20 1.399(4) yes
C16 C17 1.394(5) yes
C16 H161 0.950 no
C17 C18 1.393(5) yes
C17 H171 0.950 no
C18 C19 1.384(4) yes
C18 C21 1.508(4) yes
C19 C20 1.387(4) yes
C19 H191 0.950 no
C20 H201 0.950 no
C21 H211 0.950 no
C21 H212 0.950 no
C21 H213 0.950 no
C22 H221 0.950 no
C22 H222 0.950 no
C23 H231 0.950 no
C23 H232 0.950 no
C23 H233 0.950 no
C24 H241 0.950 no
C24 H242 0.950 no
C24 H243 0.950 no
C25 H251 0.950 no
C25 H252 0.950 no
C25 H253 0.950 no
